data_2211781
loop_
_publ_author_name
'Wu, Hao-Han'
'Lian, Fen-Yan'
'Yuan, Da-Qiang'
'Hong, Mao-Chun'

_publ_section_title
;
 Aquabis(1,10-phenanthroline)(4,4'-sulfonyldibenzoato)nickel(II)
 dihydrate
;
_journal_coeditor_code CV2154
_journal_issue 1
_journal_name_full 'Acta Crystallographica Section E'
_journal_page_first m67
_journal_page_last m69
_journal_paper_doi 10.1107/S1600536806051701
_journal_volume 63
_journal_year 2007
_chemical_formula_iupac '[Ni (C14 H8 O6 S) (C12 H8 N2)2 (H2 O)], 2H2 O'
_chemical_formula_moiety 'C38 H26 N4 Ni O7 S, 2(H2 O)'
_chemical_formula_sum 'C38 H30 N4 Ni O9 S'
_chemical_formula_weight 777.43
_chemical_name_systematic
;
Aquabis(1,10-phenanthroline)(4,4'-sulfonyldibenzoato)nickel(II) dihydrate
;
_space_group_IT_number 2
_symmetry_cell_setting triclinic
_symmetry_space_group_name_Hall '-P 1'
_symmetry_space_group_name_H-M 'P -1'
_atom_sites_solution_hydrogens geom
_atom_sites_solution_primary direct
_atom_sites_solution_secondary difmap
_audit_creation_method SHELXL-97
_cell_angle_alpha 105.894(4)
_cell_angle_beta 105.091(4)
_cell_angle_gamma 91.836(5)
_cell_formula_units_Z 2
_cell_length_a 8.8457(10)
_cell_length_b 12.4789(14)
_cell_length_c 16.673(2)
_cell_measurement_reflns_used 3276
_cell_measurement_temperature 293(2)
_cell_measurement_theta_max 27.4835
_cell_measurement_theta_min 2.3932
_cell_volume 1698.4(3)
_computing_cell_refinement CrystalClear
_computing_data_collection 'CrystalClear (Rigaku, 2000)'
_computing_data_reduction CrystalClear
_computing_molecular_graphics SHELXTL
_computing_publication_material SHELXTL
_computing_structure_refinement SHELXTL
_computing_structure_solution 'SHELXTL (Sheldrick, 1997)'
_diffrn_ambient_temperature 293(2)
_diffrn_detector_area_resol_mean 14.6306
_diffrn_measured_fraction_theta_full 0.985
_diffrn_measured_fraction_theta_max 0.985
_diffrn_measurement_device_type 'Mercury CCD'
_diffrn_measurement_method '\f? \w?'
_diffrn_radiation_monochromator graphite
_diffrn_radiation_source 'fine-focus sealed tube'
_diffrn_radiation_type MoK\a
_diffrn_radiation_wavelength 0.71073
_diffrn_reflns_av_R_equivalents 0.0281
_diffrn_reflns_av_sigmaI/netI 0.0537
_diffrn_reflns_limit_h_max 10
_diffrn_reflns_limit_h_min -11
_diffrn_reflns_limit_k_max 16
_diffrn_reflns_limit_k_min -16
_diffrn_reflns_limit_l_max 21
_diffrn_reflns_limit_l_min -21
_diffrn_reflns_number 13188
_diffrn_reflns_theta_full 27.48
_diffrn_reflns_theta_max 27.48
_diffrn_reflns_theta_min 2.39
_diffrn_standards_decay_% 0
_diffrn_standards_interval_count 0
_diffrn_standards_number 0
_exptl_absorpt_coefficient_mu 0.698
_exptl_absorpt_correction_T_max 0.9335
_exptl_absorpt_correction_T_min 0.7922
_exptl_absorpt_correction_type multi-scan
_exptl_absorpt_process_details '(CrystalClear; Rigaku, 2000)'
_exptl_crystal_colour green
_exptl_crystal_density_diffrn 1.520
_exptl_crystal_density_method 'not measured'
_exptl_crystal_description prism
_exptl_crystal_F_000 804
_exptl_crystal_size_max 0.35
_exptl_crystal_size_mid 0.25
_exptl_crystal_size_min 0.10
_refine_diff_density_max 0.488
_refine_diff_density_min -0.338
_refine_ls_extinction_method none
_refine_ls_goodness_of_fit_ref 1.091
_refine_ls_hydrogen_treatment constr
_refine_ls_matrix_type full
_refine_ls_number_parameters 478
_refine_ls_number_reflns 7689
_refine_ls_number_restraints 2
_refine_ls_restrained_S_all 1.091
_refine_ls_R_factor_all 0.0841
_refine_ls_R_factor_gt 0.0562
_refine_ls_shift/su_max 0.000
_refine_ls_shift/su_mean 0.000
_refine_ls_structure_factor_coef Fsqd
_refine_ls_weighting_details 'calc w=1/[\s^2^(Fo^2^)+(0.0418P)^2^+0.8893P] where P=(Fo^2^+2Fc^2^)/3'
_refine_ls_weighting_scheme calc
_refine_ls_wR_factor_gt 0.1070
_refine_ls_wR_factor_ref 0.1222
_reflns_number_gt 5663
_reflns_number_total 7689
_reflns_threshold_expression I>2\s(I)
_cod_data_source_file cv2154.cif
_cod_data_source_block I
_cod_database_code 2211781
_cod_database_fobs_code 2211781

loop_
_symmetry_equiv_pos_as_xyz
'x, y, z'
'-x, -y, -z'

loop_
_atom_site_type_symbol
_atom_site_label
_atom_site_fract_x
_atom_site_fract_y
_atom_site_fract_z
_atom_site_U_iso_or_equiv
_atom_site_adp_type
_atom_site_calc_flag
_atom_site_refinement_flags
_atom_site_occupancy
Ni Ni1 0.29581(5) 0.26435(3) 0.22952(2) 0.03447(12) Uani d . 1
S S1 -0.25633(9) -0.12158(6) 0.43467(5) 0.03760(19) Uani d . 1
O O1 0.1371(3) 0.18269(16) 0.26739(14) 0.0420(5) Uani d . 1
O O2 0.0149(3) 0.31978(19) 0.33203(19) 0.0691(8) Uani d . 1
O O3 -0.9014(3) -0.44655(17) 0.15404(14) 0.0456(5) Uani d . 1
O O4 -1.0106(3) -0.2960(2) 0.20935(16) 0.0552(6) Uani d . 1
O O5 -0.1548(3) -0.20901(18) 0.43217(16) 0.0517(6) Uani d . 1
O O6 -0.2873(3) -0.06434(19) 0.51491(14) 0.0502(6) Uani d . 1
O O7 0.2017(3) 0.41669(16) 0.26634(13) 0.0451(5) Uani d . 1
H H7A 0.1650 0.4536 0.2311 0.054 Uiso d R 1
H H7B 0.1257 0.3967 0.2835 0.054 Uiso d R 1
O O8 -1.3178(4) -0.3031(3) 0.0894(2) 0.0902(10) Uani d . 1
H H8B -1.3002 -0.3612 0.0538 0.108 Uiso d RD 1
H H8A -1.2415 -0.2833 0.1355 0.108 Uiso d RD 1
O O9 -1.1926(3) -0.5004(2) 0.00396(19) 0.0785(8) Uani d . 1
H H9A -1.1753 -0.5163 -0.0456 0.094 Uiso d RD 1
H H9B -1.1052 -0.4822 0.0433 0.094 Uiso d RD 1
N N1 0.4555(3) 0.3136(2) 0.35388(15) 0.0387(6) Uani d . 1
N N2 0.4791(3) 0.34821(19) 0.20564(16) 0.0379(6) Uani d . 1
N N3 0.3744(3) 0.10997(19) 0.18140(15) 0.0354(6) Uani d . 1
N N4 0.1579(3) 0.22000(19) 0.10079(15) 0.0354(6) Uani d . 1
C C1 0.0435(4) 0.2202(2) 0.31045(19) 0.0380(7) Uani d . 1
C C2 -0.0392(3) 0.1361(2) 0.33908(18) 0.0313(6) Uani d . 1
C C3 -0.0172(4) 0.0235(2) 0.31225(19) 0.0365(7) Uani d . 1
H H3 0.0462 0.0007 0.2755 0.044 Uiso calc R 1
C C4 -0.0880(3) -0.0548(2) 0.33929(19) 0.0364(7) Uani d . 1
H H4 -0.0748 -0.1302 0.3198 0.044 Uiso calc R 1
C C5 -0.1785(3) -0.0203(2) 0.39545(18) 0.0328(6) Uani d . 1
C C6 -0.2020(4) 0.0914(2) 0.4236(2) 0.0388(7) Uani d . 1
H H6 -0.2628 0.1141 0.4619 0.047 Uiso calc R 1
C C7 -0.1341(4) 0.1689(2) 0.3942(2) 0.0385(7) Uani d . 1
H H7 -0.1521 0.2437 0.4115 0.046 Uiso calc R 1
C C8 -0.4407(3) -0.1801(2) 0.35907(19) 0.0343(6) Uani d . 1
C C9 -0.5743(4) -0.1358(3) 0.3732(2) 0.0447(8) Uani d . 1
H H9 -0.5669 -0.0704 0.4179 0.054 Uiso calc R 1
C C10 -0.7201(4) -0.1885(3) 0.3206(2) 0.0436(8) Uani d . 1
H H10 -0.8107 -0.1576 0.3296 0.052 Uiso calc R 1
C C11 -0.7333(4) -0.2872(2) 0.25427(19) 0.0358(7) Uani d . 1
C C12 -0.5965(4) -0.3286(3) 0.2401(2) 0.0445(8) Uani d . 1
H H12 -0.6034 -0.3937 0.1951 0.053 Uiso calc R 1
C C13 -0.4498(4) -0.2756(3) 0.2912(2) 0.0465(8) Uani d . 1
H H13 -0.3587 -0.3036 0.2801 0.056 Uiso calc R 1
C C14 -0.8950(4) -0.3467(2) 0.20213(19) 0.0370(7) Uani d . 1
C C15 0.4431(4) 0.2953(3) 0.4267(2) 0.0492(8) Uani d . 1
H H15 0.3608 0.2449 0.4239 0.059 Uiso calc R 1
C C16 0.5500(5) 0.3493(3) 0.5078(2) 0.0624(11) Uani d . 1
H H16 0.5384 0.3341 0.5576 0.075 Uiso calc R 1
C C17 0.6704(5) 0.4238(3) 0.5133(2) 0.0616(11) Uani d . 1
H H17 0.7405 0.4609 0.5669 0.074 Uiso calc R 1
C C18 0.6882(4) 0.4445(3) 0.4378(2) 0.0480(8) Uani d . 1
C C19 0.8128(4) 0.5199(3) 0.4363(3) 0.0601(11) Uani d . 1
H H19 0.8834 0.5618 0.4884 0.072 Uiso calc R 1
C C20 0.8292(4) 0.5311(3) 0.3607(3) 0.0584(10) Uani d . 1
H H20 0.9124 0.5793 0.3617 0.070 Uiso calc R 1
C C21 0.7220(4) 0.4706(2) 0.2796(2) 0.0479(8) Uani d . 1
C C22 0.7336(5) 0.4774(3) 0.1985(3) 0.0607(10) Uani d . 1
H H22 0.8180 0.5210 0.1954 0.073 Uiso calc R 1
C C23 0.6215(5) 0.4203(3) 0.1246(3) 0.0609(10) Uani d . 1
H H23 0.6297 0.4229 0.0707 0.073 Uiso calc R 1
C C24 0.4946(4) 0.3579(3) 0.1309(2) 0.0492(8) Uani d . 1
H H24 0.4167 0.3210 0.0802 0.059 Uiso calc R 1
C C25 0.5929(4) 0.4023(2) 0.2793(2) 0.0380(7) Uani d . 1
C C26 0.5779(4) 0.3863(2) 0.35916(19) 0.0379(7) Uani d . 1
C C27 0.4784(4) 0.0548(3) 0.2223(2) 0.0486(8) Uani d . 1
H H27 0.5238 0.0855 0.2817 0.058 Uiso calc R 1
C C28 0.5231(4) -0.0468(3) 0.1806(2) 0.0545(9) Uani d . 1
H H28 0.5964 -0.0827 0.2119 0.065 Uiso calc R 1
C C29 0.4585(4) -0.0929(3) 0.0935(2) 0.0529(9) Uani d . 1
H H29 0.4883 -0.1603 0.0649 0.064 Uiso calc R 1
C C30 0.3471(4) -0.0387(2) 0.0472(2) 0.0412(7) Uani d . 1
C C31 0.2681(4) -0.0809(3) -0.0430(2) 0.0510(9) Uani d . 1
H H31 0.2936 -0.1479 -0.0750 0.061 Uiso calc R 1
C C32 0.1580(4) -0.0272(3) -0.0835(2) 0.0510(9) Uani d . 1
H H32 0.1086 -0.0579 -0.1425 0.061 Uiso calc R 1
C C33 0.1154(4) 0.0768(2) -0.03714(19) 0.0410(7) Uani d . 1
C C34 -0.0012(4) 0.1363(3) -0.0752(2) 0.0488(8) Uani d . 1
H H34 -0.0555 0.1091 -0.1338 0.059 Uiso calc R 1
C C35 -0.0337(4) 0.2338(3) -0.0253(2) 0.0479(8) Uani d . 1
H H35 -0.1101 0.2740 -0.0497 0.057 Uiso calc R 1
C C36 0.0481(4) 0.2732(3) 0.0625(2) 0.0429(7) Uani d . 1
H H36 0.0243 0.3400 0.0957 0.051 Uiso calc R 1
C C37 0.1909(3) 0.1223(2) 0.05146(18) 0.0330(6) Uani d . 1
C C38 0.3084(4) 0.0635(2) 0.09479(19) 0.0349(7) Uani d . 1

loop_
_atom_site_aniso_label
_atom_site_aniso_U_11
_atom_site_aniso_U_22
_atom_site_aniso_U_33
_atom_site_aniso_U_12
_atom_site_aniso_U_13
_atom_site_aniso_U_23
Ni1 0.0406(2) 0.0309(2) 0.0278(2) -0.00624(16) 0.00455(16) 0.00766(15)
S1 0.0365(4) 0.0375(4) 0.0377(4) -0.0014(3) 0.0067(3) 0.0133(3)
O1 0.0500(14) 0.0340(11) 0.0440(13) -0.0039(10) 0.0210(11) 0.0082(9)
O2 0.100(2) 0.0377(13) 0.097(2) 0.0213(14) 0.0628(19) 0.0305(13)
O3 0.0487(14) 0.0373(11) 0.0437(13) -0.0037(10) 0.0094(11) 0.0045(10)
O4 0.0392(14) 0.0531(14) 0.0610(16) 0.0046(12) 0.0066(12) 0.0037(12)
O5 0.0448(14) 0.0427(12) 0.0665(16) 0.0088(11) 0.0040(12) 0.0246(11)
O6 0.0549(15) 0.0576(14) 0.0338(12) -0.0085(12) 0.0095(11) 0.0108(10)
O7 0.0585(15) 0.0350(11) 0.0416(13) -0.0008(10) 0.0123(11) 0.0132(9)
O8 0.074(2) 0.093(2) 0.099(3) 0.0248(18) 0.0105(18) 0.0325(19)
O9 0.076(2) 0.098(2) 0.0632(19) 0.0006(17) 0.0277(16) 0.0182(16)
N1 0.0490(16) 0.0356(13) 0.0282(13) 0.0018(12) 0.0065(12) 0.0083(10)
N2 0.0423(15) 0.0326(12) 0.0361(14) -0.0062(11) 0.0083(12) 0.0097(10)
N3 0.0361(14) 0.0367(13) 0.0314(13) -0.0039(11) 0.0046(11) 0.0122(10)
N4 0.0403(15) 0.0324(12) 0.0304(13) -0.0020(11) 0.0051(11) 0.0094(10)
C1 0.0477(19) 0.0330(15) 0.0315(16) 0.0000(14) 0.0082(14) 0.0099(12)
C2 0.0310(15) 0.0305(14) 0.0298(15) 0.0005(12) 0.0044(12) 0.0088(11)
C3 0.0397(17) 0.0336(15) 0.0383(17) 0.0067(13) 0.0163(14) 0.0085(12)
C4 0.0339(16) 0.0319(14) 0.0407(17) 0.0042(13) 0.0098(14) 0.0069(12)
C5 0.0269(15) 0.0332(14) 0.0355(16) -0.0010(12) 0.0039(12) 0.0105(12)
C6 0.0408(18) 0.0359(15) 0.0408(17) 0.0057(14) 0.0172(15) 0.0073(13)
C7 0.0416(18) 0.0284(14) 0.0446(18) 0.0071(13) 0.0130(15) 0.0079(13)
C8 0.0322(16) 0.0310(14) 0.0398(17) 0.0000(12) 0.0090(13) 0.0117(12)
C9 0.0439(19) 0.0343(16) 0.0468(19) 0.0033(14) 0.0103(16) -0.0007(13)
C10 0.0350(18) 0.0410(17) 0.0488(19) 0.0066(14) 0.0110(15) 0.0040(14)
C11 0.0363(17) 0.0323(14) 0.0373(16) -0.0004(13) 0.0092(14) 0.0095(12)
C12 0.045(2) 0.0354(16) 0.0466(19) 0.0025(15) 0.0169(16) -0.0015(14)
C13 0.0390(19) 0.0399(17) 0.058(2) 0.0029(15) 0.0191(17) 0.0044(15)
C14 0.0428(18) 0.0361(15) 0.0331(16) -0.0006(14) 0.0105(14) 0.0123(13)
C15 0.064(2) 0.0484(19) 0.0363(18) 0.0082(17) 0.0128(17) 0.0155(15)
C16 0.090(3) 0.063(2) 0.0310(18) 0.025(2) 0.0085(19) 0.0147(17)
C17 0.072(3) 0.052(2) 0.038(2) 0.019(2) -0.0097(18) -0.0011(16)
C18 0.046(2) 0.0341(16) 0.047(2) 0.0119(15) -0.0030(16) -0.0005(14)
C19 0.041(2) 0.0381(18) 0.072(3) 0.0036(16) -0.0137(19) -0.0041(17)
C20 0.036(2) 0.0347(17) 0.092(3) -0.0014(15) 0.009(2) 0.0060(18)
C21 0.0361(18) 0.0296(15) 0.075(3) 0.0033(14) 0.0141(18) 0.0113(15)
C22 0.051(2) 0.049(2) 0.095(3) 0.0008(18) 0.036(2) 0.027(2)
C23 0.068(3) 0.060(2) 0.068(3) -0.001(2) 0.035(2) 0.026(2)
C24 0.058(2) 0.0482(19) 0.0444(19) -0.0039(17) 0.0159(17) 0.0172(15)
C25 0.0378(17) 0.0268(14) 0.0463(18) 0.0018(13) 0.0086(14) 0.0089(13)
C26 0.0393(18) 0.0295(14) 0.0369(17) 0.0038(13) 0.0019(14) 0.0050(12)
C27 0.045(2) 0.052(2) 0.0427(19) 0.0028(16) -0.0008(16) 0.0175(16)
C28 0.052(2) 0.054(2) 0.057(2) 0.0142(18) 0.0073(18) 0.0222(18)
C29 0.055(2) 0.0418(18) 0.061(2) 0.0088(17) 0.0188(19) 0.0104(16)
C30 0.0438(19) 0.0342(15) 0.0438(18) -0.0015(14) 0.0136(15) 0.0077(13)
C31 0.064(2) 0.0419(18) 0.0426(19) 0.0023(17) 0.0188(18) 0.0019(15)
C32 0.067(2) 0.0476(19) 0.0289(17) -0.0036(18) 0.0071(16) 0.0027(14)
C33 0.049(2) 0.0377(16) 0.0322(16) -0.0075(14) 0.0084(14) 0.0074(13)
C34 0.055(2) 0.0514(19) 0.0327(17) -0.0063(17) 0.0004(16) 0.0138(15)
C35 0.052(2) 0.0494(19) 0.0394(18) 0.0023(16) 0.0007(16) 0.0197(15)
C36 0.048(2) 0.0358(16) 0.0416(18) 0.0030(15) 0.0047(15) 0.0131(13)
C37 0.0369(17) 0.0295(14) 0.0294(15) -0.0074(12) 0.0055(13) 0.0081(11)
C38 0.0373(17) 0.0313(14) 0.0340(16) -0.0065(13) 0.0079(13) 0.0092(12)

loop_
_atom_type_symbol
_atom_type_description
_atom_type_scat_dispersion_real
_atom_type_scat_dispersion_imag
_atom_type_scat_source
C C 0.0033 0.0016 'International Tables Vol C Tables 4.2.6.8 and 6.1.1.4'
N N 0.0061 0.0033 'International Tables Vol C Tables 4.2.6.8 and 6.1.1.4'
Ni Ni 0.3393 1.1124 'International Tables Vol C Tables 4.2.6.8 and 6.1.1.4'
O O 0.0106 0.0060 'International Tables Vol C Tables 4.2.6.8 and 6.1.1.4'
S S 0.1246 0.1234 'International Tables Vol C Tables 4.2.6.8 and 6.1.1.4'
H H 0.0000 0.0000 'International Tables Vol C Tables 4.2.6.8 and 6.1.1.4'

loop_
_geom_angle_atom_site_label_1
_geom_angle_atom_site_label_2
_geom_angle_atom_site_label_3
_geom_angle
_geom_angle_publ_flag
O1 Ni1 N2 172.65(10) yes
O1 Ni1 N4 93.11(9) yes
N2 Ni1 N4 93.95(9) yes
O1 Ni1 N3 88.40(9) yes
N2 Ni1 N3 90.82(9) yes
N4 Ni1 N3 79.99(9) yes
O1 Ni1 N1 93.08(9) yes
N2 Ni1 N1 79.81(10) yes
N4 Ni1 N1 173.57(10) yes
N3 Ni1 N1 98.44(9) yes
O1 Ni1 O7 91.59(8) yes
N2 Ni1 O7 89.87(9) yes
N4 Ni1 O7 94.64(9) yes
N3 Ni1 O7 174.62(9) yes
N1 Ni1 O7 86.92(9) yes
O6 S1 O5 119.73(15) ?
O6 S1 C5 108.08(13) ?
O5 S1 C5 107.59(14) ?
O6 S1 C8 106.91(14) ?
O5 S1 C8 107.40(14) ?
C5 S1 C8 106.42(13) ?
C1 O1 Ni1 130.42(19) ?
Ni1 O7 H7A 122.9 ?
Ni1 O7 H7B 101.6 ?
H7A O7 H7B 107.1 ?
H8B O8 H8A 110.3 ?
H9A O9 H9B 109.2 ?
C15 N1 C26 117.9(3) ?
C15 N1 Ni1 129.6(2) ?
C26 N1 Ni1 111.85(19) ?
C24 N2 C25 118.1(3) ?
C24 N2 Ni1 129.2(2) ?
C25 N2 Ni1 112.66(19) ?
C27 N3 C38 117.6(3) ?
C27 N3 Ni1 129.7(2) ?
C38 N3 Ni1 112.73(19) ?
C36 N4 C37 117.8(3) ?
C36 N4 Ni1 129.3(2) ?
C37 N4 Ni1 112.90(19) ?
O2 C1 O1 126.0(3) ?
O2 C1 C2 118.1(3) ?
O1 C1 C2 115.9(3) ?
C3 C2 C7 118.8(3) ?
C3 C2 C1 119.7(3) ?
C7 C2 C1 121.5(3) ?
C4 C3 C2 121.0(3) ?
C4 C3 H3 119.5 ?
C2 C3 H3 119.5 ?
C5 C4 C3 119.4(3) ?
C5 C4 H4 120.3 ?
C3 C4 H4 120.3 ?
C4 C5 C6 120.9(3) ?
C4 C5 S1 118.1(2) ?
C6 C5 S1 120.9(2) ?
C7 C6 C5 119.2(3) ?
C7 C6 H6 120.4 ?
C5 C6 H6 120.4 ?
C6 C7 C2 120.6(3) ?
C6 C7 H7 119.7 ?
C2 C7 H7 119.7 ?
C9 C8 C13 120.7(3) ?
C9 C8 S1 119.1(2) ?
C13 C8 S1 119.9(2) ?
C8 C9 C10 119.7(3) ?
C8 C9 H9 120.2 ?
C10 C9 H9 120.2 ?
C9 C10 C11 120.9(3) ?
C9 C10 H10 119.6 ?
C11 C10 H10 119.6 ?
C12 C11 C10 118.2(3) ?
C12 C11 C14 122.5(3) ?
C10 C11 C14 119.3(3) ?
C11 C12 C13 121.5(3) ?
C11 C12 H12 119.2 ?
C13 C12 H12 119.2 ?
C12 C13 C8 118.9(3) ?
C12 C13 H13 120.6 ?
C8 C13 H13 120.6 ?
O4 C14 O3 124.8(3) ?
O4 C14 C11 118.2(3) ?
O3 C14 C11 117.0(3) ?
N1 C15 C16 122.3(3) ?
N1 C15 H15 118.9 ?
C16 C15 H15 118.9 ?
C17 C16 C15 119.8(3) ?
C17 C16 H16 120.1 ?
C15 C16 H16 120.1 ?
C16 C17 C18 119.6(3) ?
C16 C17 H17 120.2 ?
C18 C17 H17 120.2 ?
C17 C18 C26 117.2(3) ?
C17 C18 C19 124.0(3) ?
C26 C18 C19 118.8(3) ?
C20 C19 C18 121.1(3) ?
C20 C19 H19 119.4 ?
C18 C19 H19 119.4 ?
C19 C20 C21 121.4(3) ?
C19 C20 H20 119.3 ?
C21 C20 H20 119.3 ?
C25 C21 C22 117.0(3) ?
C25 C21 C20 118.7(3) ?
C22 C21 C20 124.3(3) ?
C23 C22 C21 120.0(3) ?
C23 C22 H22 120.0 ?
C21 C22 H22 120.0 ?
C22 C23 C24 119.0(3) ?
C22 C23 H23 120.5 ?
C24 C23 H23 120.5 ?
N2 C24 C23 123.2(3) ?
N2 C24 H24 118.4 ?
C23 C24 H24 118.4 ?
N2 C25 C21 122.6(3) ?
N2 C25 C26 117.2(3) ?
C21 C25 C26 120.2(3) ?
N1 C26 C18 123.2(3) ?
N1 C26 C25 117.3(3) ?
C18 C26 C25 119.5(3) ?
N3 C27 C28 123.2(3) ?
N3 C27 H27 118.4 ?
C28 C27 H27 118.4 ?
C29 C28 C27 119.3(3) ?
C29 C28 H28 120.3 ?
C27 C28 H28 120.3 ?
C28 C29 C30 119.9(3) ?
C28 C29 H29 120.1 ?
C30 C29 H29 120.1 ?
C29 C30 C38 116.9(3) ?
C29 C30 C31 124.7(3) ?
C38 C30 C31 118.4(3) ?
C32 C31 C30 122.1(3) ?
C32 C31 H31 118.9 ?
C30 C31 H31 118.9 ?
C31 C32 C33 121.0(3) ?
C31 C32 H32 119.5 ?
C33 C32 H32 119.5 ?
C37 C33 C34 117.1(3) ?
C37 C33 C32 119.0(3) ?
C34 C33 C32 123.9(3) ?
C35 C34 C33 119.3(3) ?
C35 C34 H34 120.3 ?
C33 C34 H34 120.3 ?
C34 C35 C36 119.7(3) ?
C34 C35 H35 120.2 ?
C36 C35 H35 120.2 ?
N4 C36 C35 123.0(3) ?
N4 C36 H36 118.5 ?
C35 C36 H36 118.5 ?
N4 C37 C33 123.2(3) ?
N4 C37 C38 117.1(3) ?
C33 C37 C38 119.7(3) ?
N3 C38 C30 123.1(3) ?
N3 C38 C37 117.1(3) ?
C30 C38 C37 119.8(3) ?

loop_
_geom_bond_atom_site_label_1
_geom_bond_atom_site_label_2
_geom_bond_distance
_geom_bond_publ_flag
Ni1 O1 2.032(2) yes
Ni1 N2 2.083(2) yes
Ni1 N4 2.084(2) yes
Ni1 N3 2.090(2) yes
Ni1 N1 2.096(2) yes
Ni1 O7 2.101(2) yes
S1 O6 1.434(2) ?
S1 O5 1.434(2) ?
S1 C5 1.769(3) ?
S1 C8 1.769(3) ?
O1 C1 1.253(3) ?
O2 C1 1.250(3) ?
O3 C14 1.274(3) ?
O4 C14 1.234(4) ?
O7 H7A 0.8501 ?
O7 H7B 0.8500 ?
O8 H8B 0.8500 ?
O8 H8A 0.8501 ?
O9 H9A 0.8500 ?
O9 H9B 0.8500 ?
N1 C15 1.325(4) ?
N1 C26 1.359(4) ?
N2 C24 1.325(4) ?
N2 C25 1.355(4) ?
N3 C27 1.325(4) ?
N3 C38 1.358(4) ?
N4 C36 1.319(4) ?
N4 C37 1.359(4) ?
C1 C2 1.507(4) ?
C2 C3 1.389(4) ?
C2 C7 1.392(4) ?
C3 C4 1.378(4) ?
C3 H3 0.9300 ?
C4 C5 1.376(4) ?
C4 H4 0.9300 ?
C5 C6 1.385(4) ?
C6 C7 1.383(4) ?
C6 H6 0.9300 ?
C7 H7 0.9300 ?
C8 C9 1.369(4) ?
C8 C13 1.384(4) ?
C9 C10 1.381(4) ?
C9 H9 0.9300 ?
C10 C11 1.389(4) ?
C10 H10 0.9300 ?
C11 C12 1.382(4) ?
C11 C14 1.511(4) ?
C12 C13 1.381(4) ?
C12 H12 0.9300 ?
C13 H13 0.9300 ?
C15 C16 1.404(5) ?
C15 H15 0.9300 ?
C16 C17 1.359(6) ?
C16 H16 0.9300 ?
C17 C18 1.398(5) ?
C17 H17 0.9300 ?
C18 C26 1.402(4) ?
C18 C19 1.435(5) ?
C19 C20 1.349(5) ?
C19 H19 0.9300 ?
C20 C21 1.424(5) ?
C20 H20 0.9300 ?
C21 C25 1.402(4) ?
C21 C22 1.407(5) ?
C22 C23 1.358(5) ?
C22 H22 0.9300 ?
C23 C24 1.388(5) ?
C23 H23 0.9300 ?
C24 H24 0.9300 ?
C25 C26 1.437(4) ?
C27 C28 1.393(5) ?
C27 H27 0.9300 ?
C28 C29 1.362(5) ?
C28 H28 0.9300 ?
C29 C30 1.400(5) ?
C29 H29 0.9300 ?
C30 C38 1.410(4) ?
C30 C31 1.422(4) ?
C31 C32 1.342(5) ?
C31 H31 0.9300 ?
C32 C33 1.434(4) ?
C32 H32 0.9300 ?
C33 C37 1.398(4) ?
C33 C34 1.408(5) ?
C34 C35 1.359(5) ?
C34 H34 0.9300 ?
C35 C36 1.393(4) ?
C35 H35 0.9300 ?
C36 H36 0.9300 ?
C37 C38 1.445(4) ?

loop_
_geom_hbond_atom_site_label_D
_geom_hbond_atom_site_label_H
_geom_hbond_atom_site_label_A
_geom_hbond_site_symmetry_A
_geom_hbond_distance_DH
_geom_hbond_distance_HA
_geom_hbond_distance_DA
_geom_hbond_angle_DHA
O7 H7A O3 1_665 0.85 2.02 2.865(3) 174
O7 H7B O2 . 0.85 1.82 2.633(3) 159
O8 H8B O9 . 0.85 2.08 2.897(4) 160
O8 H8A O4 . 0.85 2.13 2.907(4) 152
O9 H9A O3 2_345 0.85 2.04 2.879(3) 171
O9 H9B O3 . 0.85 2.15 2.993(4) 171

loop_
_geom_torsion_atom_site_label_1
_geom_torsion_atom_site_label_2
_geom_torsion_atom_site_label_3
_geom_torsion_atom_site_label_4
_geom_torsion
N2 Ni1 O1 C1 90.2(7)
N4 Ni1 O1 C1 -105.9(3)
N3 Ni1 O1 C1 174.2(3)
N1 Ni1 O1 C1 75.8(3)
O7 Ni1 O1 C1 -11.2(3)
O1 Ni1 N1 C15 -1.3(3)
N2 Ni1 N1 C15 -179.4(3)
N4 Ni1 N1 C15 -165.6(7)
N3 Ni1 N1 C15 -90.1(3)
O7 Ni1 N1 C15 90.2(3)
O1 Ni1 N1 C26 -172.2(2)
N2 Ni1 N1 C26 9.69(19)
N4 Ni1 N1 C26 23.5(9)
N3 Ni1 N1 C26 99.0(2)
O7 Ni1 N1 C26 -80.7(2)
O1 Ni1 N2 C24 159.9(6)
N4 Ni1 N2 C24 -4.0(3)
N3 Ni1 N2 C24 76.0(3)
N1 Ni1 N2 C24 174.5(3)
O7 Ni1 N2 C24 -98.6(3)
O1 Ni1 N2 C25 -22.6(8)
N4 Ni1 N2 C25 173.5(2)
N3 Ni1 N2 C25 -106.4(2)
N1 Ni1 N2 C25 -8.00(19)
O7 Ni1 N2 C25 78.9(2)
O1 Ni1 N3 C27 -84.5(3)
N2 Ni1 N3 C27 88.1(3)
N4 Ni1 N3 C27 -178.0(3)
N1 Ni1 N3 C27 8.3(3)
O7 Ni1 N3 C27 -174.5(8)
O1 Ni1 N3 C38 97.0(2)
N2 Ni1 N3 C38 -90.3(2)
N4 Ni1 N3 C38 3.58(19)
N1 Ni1 N3 C38 -170.10(19)
O7 Ni1 N3 C38 7.1(10)
O1 Ni1 N4 C36 89.8(3)
N2 Ni1 N4 C36 -92.3(3)
N3 Ni1 N4 C36 177.6(3)
N1 Ni1 N4 C36 -105.9(8)
O7 Ni1 N4 C36 -2.1(3)
O1 Ni1 N4 C37 -90.94(19)
N2 Ni1 N4 C37 87.02(19)
N3 Ni1 N4 C37 -3.12(18)
N1 Ni1 N4 C37 73.4(9)
O7 Ni1 N4 C37 177.21(19)
Ni1 O1 C1 O2 8.7(5)
Ni1 O1 C1 C2 -170.40(19)
O2 C1 C2 C3 176.4(3)
O1 C1 C2 C3 -4.4(4)
O2 C1 C2 C7 -5.5(5)
O1 C1 C2 C7 173.7(3)
C7 C2 C3 C4 0.1(4)
C1 C2 C3 C4 178.3(3)
C2 C3 C4 C5 -1.7(5)
C3 C4 C5 C6 1.4(5)
C3 C4 C5 S1 -175.7(2)
O6 S1 C5 C4 156.6(2)
O5 S1 C5 C4 26.0(3)
C8 S1 C5 C4 -88.9(3)
O6 S1 C5 C6 -20.5(3)
O5 S1 C5 C6 -151.1(2)
C8 S1 C5 C6 94.0(3)
C4 C5 C6 C7 0.4(5)
S1 C5 C6 C7 177.4(2)
C5 C6 C7 C2 -2.0(5)
C3 C2 C7 C6 1.7(5)
C1 C2 C7 C6 -176.4(3)
O6 S1 C8 C9 21.8(3)
O5 S1 C8 C9 151.5(2)
C5 S1 C8 C9 -93.5(3)
O6 S1 C8 C13 -152.4(3)
O5 S1 C8 C13 -22.8(3)
C5 S1 C8 C13 92.2(3)
C13 C8 C9 C10 1.8(5)
S1 C8 C9 C10 -172.4(3)
C8 C9 C10 C11 1.1(5)
C9 C10 C11 C12 -2.7(5)
C9 C10 C11 C14 175.8(3)
C10 C11 C12 C13 1.5(5)
C14 C11 C12 C13 -177.0(3)
C11 C12 C13 C8 1.3(5)
C9 C8 C13 C12 -2.9(5)
S1 C8 C13 C12 171.2(3)
C12 C11 C14 O4 -168.8(3)
C10 C11 C14 O4 12.7(4)
C12 C11 C14 O3 11.6(4)
C10 C11 C14 O3 -166.8(3)
C26 N1 C15 C16 0.9(5)
Ni1 N1 C15 C16 -169.5(2)
N1 C15 C16 C17 0.5(5)
C15 C16 C17 C18 -1.1(5)
C16 C17 C18 C26 0.3(5)
C16 C17 C18 C19 -178.8(3)
C17 C18 C19 C20 175.9(3)
C26 C18 C19 C20 -3.2(5)
C18 C19 C20 C21 1.4(5)
C19 C20 C21 C25 3.0(5)
C19 C20 C21 C22 -179.2(3)
C25 C21 C22 C23 0.8(5)
C20 C21 C22 C23 -177.1(3)
C21 C22 C23 C24 1.5(6)
C25 N2 C24 C23 0.1(5)
Ni1 N2 C24 C23 177.5(3)
C22 C23 C24 N2 -2.1(6)
C24 N2 C25 C21 2.4(4)
Ni1 N2 C25 C21 -175.4(2)
C24 N2 C25 C26 -177.0(3)
Ni1 N2 C25 C26 5.2(3)
C22 C21 C25 N2 -2.8(4)
C20 C21 C25 N2 175.2(3)
C22 C21 C25 C26 176.5(3)
C20 C21 C25 C26 -5.5(4)
C15 N1 C26 C18 -1.8(4)
Ni1 N1 C26 C18 170.3(2)
C15 N1 C26 C25 177.9(3)
Ni1 N1 C26 C25 -10.1(3)
C17 C18 C26 N1 1.2(4)
C19 C18 C26 N1 -179.7(3)
C17 C18 C26 C25 -178.5(3)
C19 C18 C26 C25 0.7(4)
N2 C25 C26 N1 3.4(4)
C21 C25 C26 N1 -176.0(3)
N2 C25 C26 C18 -176.9(3)
C21 C25 C26 C18 3.7(4)
C38 N3 C27 C28 0.5(5)
Ni1 N3 C27 C28 -177.8(2)
N3 C27 C28 C29 0.2(5)
C27 C28 C29 C30 -0.7(5)
C28 C29 C30 C38 0.3(5)
C28 C29 C30 C31 -177.7(3)
C29 C30 C31 C32 177.5(3)
C38 C30 C31 C32 -0.5(5)
C30 C31 C32 C33 0.4(5)
C31 C32 C33 C37 0.2(5)
C31 C32 C33 C34 -178.7(3)
C37 C33 C34 C35 0.6(5)
C32 C33 C34 C35 179.4(3)
C33 C34 C35 C36 -0.3(5)
C37 N4 C36 C35 -0.2(5)
Ni1 N4 C36 C35 179.0(2)
C34 C35 C36 N4 0.1(5)
C36 N4 C37 C33 0.5(4)
Ni1 N4 C37 C33 -178.8(2)
C36 N4 C37 C38 -178.4(3)
Ni1 N4 C37 C38 2.2(3)
C34 C33 C37 N4 -0.7(4)
C32 C33 C37 N4 -179.7(3)
C34 C33 C37 C38 178.2(3)
C32 C33 C37 C38 -0.8(4)
C27 N3 C38 C30 -0.9(4)
Ni1 N3 C38 C30 177.8(2)
C27 N3 C38 C37 177.8(3)
Ni1 N3 C38 C37 -3.5(3)
C29 C30 C38 N3 0.4(4)
C31 C30 C38 N3 178.6(3)
C29 C30 C38 C37 -178.2(3)
C31 C30 C38 C37 0.0(4)
N4 C37 C38 N3 0.9(4)
C33 C37 C38 N3 -178.1(3)
N4 C37 C38 C30 179.6(3)
C33 C37 C38 C30 0.7(4)
